data_7210678
loop_
_publ_author_name
'Seth, Piya'
'Bauz\'a, Antonio'
'Frontera, Antonio'
'Massera, Chiara'
'Gamez, Patrick'
'Ghosh, Ashutosh'

_publ_section_title
;
 Analysis of the contribution of the \p-acidity of the s-tetrazine ring in
 the crystal packing of coordination polymers
;
_journal_issue 15
_journal_name_full CrystEngComm
_journal_page_first 3031
_journal_paper_doi 10.1039/c3ce00058c
_journal_volume 15
_journal_year 2013
_chemical_formula_sum 'C28 H26 Mn N6 O6'
_chemical_formula_weight 597.49
_chemical_name_systematic
;
?
;
_space_group_IT_number 14
_symmetry_space_group_name_Hall '-P 2ybc'
_symmetry_space_group_name_H-M 'P 1 21/c 1'
_atom_sites_solution_hydrogens geom
_atom_sites_solution_primary direct
_atom_sites_solution_secondary difmap
_audit_creation_method SHELXL-97
_cell_angle_alpha 90.000(5)
_cell_angle_beta 116.561(5)
_cell_angle_gamma 90.000(5)
_cell_formula_units_Z 2
_cell_length_a 15.637(5)
_cell_length_b 5.627(5)
_cell_length_c 16.468(5)
_cell_measurement_temperature 293(2)
_cell_volume 1296.1(13)
_computing_cell_refinement 'Bruker SMART'
_computing_data_collection 'Bruker SMART'
_computing_data_reduction 'Bruker SAINT'
_computing_molecular_graphics 'Ortep-3 for Windows (Farrugia, 1997)'
_computing_publication_material 'WINGX V1.80.03'
_computing_structure_refinement 'SHELXL-97 (Sheldrick, 1997)'
_computing_structure_solution 'SHELXS-97 (Sheldrick, 1990)'
_diffrn_ambient_temperature 293(2)
_diffrn_measured_fraction_theta_full 0.996
_diffrn_measured_fraction_theta_max 0.996
_diffrn_radiation_monochromator graphite
_diffrn_radiation_source 'fine-focus sealed tube'
_diffrn_radiation_type MoK\a
_diffrn_radiation_wavelength 0.71073
_diffrn_reflns_av_R_equivalents 0.0316
_diffrn_reflns_av_sigmaI/netI 0.0266
_diffrn_reflns_limit_h_max 20
_diffrn_reflns_limit_h_min -21
_diffrn_reflns_limit_k_max 7
_diffrn_reflns_limit_k_min -7
_diffrn_reflns_limit_l_max 22
_diffrn_reflns_limit_l_min -22
_diffrn_reflns_number 14727
_diffrn_reflns_theta_full 28.88
_diffrn_reflns_theta_max 28.88
_diffrn_reflns_theta_min 1.46
_exptl_absorpt_coefficient_mu 0.566
_exptl_absorpt_correction_T_max 0.9727
_exptl_absorpt_correction_T_min 0.9621
_exptl_absorpt_correction_type empirical
_exptl_absorpt_process_details SADABS
_exptl_crystal_density_diffrn 1.531
_exptl_crystal_density_method 'not measured'
_exptl_crystal_F_000 618.0
_exptl_crystal_size_max 0.07
_exptl_crystal_size_mid 0.06
_exptl_crystal_size_min 0.05
_refine_diff_density_max 0.377
_refine_diff_density_min -0.215
_refine_diff_density_rms 0.047
_refine_ls_extinction_method none
_refine_ls_goodness_of_fit_ref 1.048
_refine_ls_hydrogen_treatment mixed
_refine_ls_matrix_type full
_refine_ls_number_parameters 203
_refine_ls_number_reflns 3407
_refine_ls_number_restraints 0
_refine_ls_restrained_S_all 1.048
_refine_ls_R_factor_all 0.0429
_refine_ls_R_factor_gt 0.0329
_refine_ls_shift/su_max 0.000
_refine_ls_shift/su_mean 0.000
_refine_ls_structure_factor_coef Fsqd
_refine_ls_weighting_details 'calc w=1/[\s^2^(Fo^2^)+(0.0410P)^2^+0.4132P] where P=(Fo^2^+2Fc^2^)/3'
_refine_ls_weighting_scheme calc
_refine_ls_wR_factor_gt 0.0824
_refine_ls_wR_factor_ref 0.0875
_reflns_number_gt 2828
_reflns_number_total 3407
_reflns_threshold_expression >2sigma(I)
_cod_data_source_file c3ce00058c.txt
_cod_data_source_block agps30_0m
_cod_depositor_comments
;
The following automatic conversions were performed:

'_exptl_absorpt_correction_type' value 'EMPIRICAL' changed to
'empirical' according to
/home/saulius/struct/CIF-dictionaries/cif_core.dic dictionary named
'cif_core.dic' version 2.4.2 from 2011-04-26.

Automatic conversion script
Id: cif_fix_values 1891 2012-01-12 08:04:46Z andrius 
;
_cod_original_sg_symbol_H-M P21/c
_cod_database_code 7210678

loop_
_symmetry_equiv_pos_as_xyz
'x, y, z'
'-x, y+1/2, -z+1/2'
'-x, -y, -z'
'x, -y-1/2, z-1/2'

loop_
_atom_site_label
_atom_site_type_symbol
_atom_site_fract_x
_atom_site_fract_y
_atom_site_fract_z
_atom_site_U_iso_or_equiv
_atom_site_adp_type
_atom_site_occupancy
_atom_site_symmetry_multiplicity
_atom_site_calc_flag
_atom_site_refinement_flags
Mn1 Mn 0.5000 0.0000 0.5000 0.02416(10) Uani 1 2 d S
O1 O 0.44339(8) 0.21531(19) 0.37865(7) 0.0303(2) Uani 1 1 d .
O3 O 0.50376(9) 0.3130(2) 0.58062(9) 0.0392(3) Uani 1 1 d .
N3 N -0.02656(9) -0.1829(2) 0.53798(9) 0.0340(3) Uani 1 1 d .
O2 O 0.42987(11) -0.0436(2) 0.27124(9) 0.0498(3) Uani 1 1 d .
N1 N 0.34805(9) -0.0441(2) 0.48703(9) 0.0304(3) Uani 1 1 d .
N2 N 0.05605(9) -0.1956(2) 0.53429(9) 0.0337(3) Uani 1 1 d .
C7 C 0.35330(12) 0.3327(3) 0.22401(11) 0.0355(3) Uani 1 1 d .
C8 C 0.25863(11) 0.3689(3) 0.22657(10) 0.0320(3) Uani 1 1 d .
C9 C 0.18693(13) 0.1992(3) 0.19058(11) 0.0394(4) Uani 1 1 d .
H9 H 0.1971 0.0639 0.1636 0.047 Uiso 1 1 calc R
C011 C 0.41422(10) 0.1518(3) 0.29582(10) 0.0292(3) Uani 1 1 d .
C2 C 0.17223(10) -0.0266(3) 0.49218(10) 0.0276(3) Uani 1 1 d .
C4 C 0.32142(12) -0.2149(3) 0.52688(12) 0.0395(4) Uani 1 1 d .
H4 H 0.3631 -0.3410 0.5535 0.047 Uiso 1 1 calc R
C6 C 0.19940(11) 0.1511(3) 0.45062(11) 0.0357(4) Uani 1 1 d .
H6 H 0.1593 0.2798 0.4238 0.043 Uiso 1 1 calc R
C3 C 0.23453(12) -0.2141(3) 0.53058(13) 0.0398(4) Uani 1 1 d .
H3 H 0.2184 -0.3379 0.5585 0.048 Uiso 1 1 calc R
C1 C 0.07980(10) -0.0124(3) 0.49662(9) 0.0277(3) Uani 1 1 d .
C10 C 0.10081(13) 0.2271(4) 0.19398(12) 0.0462(4) Uani 1 1 d .
H10 H 0.0535 0.1119 0.1690 0.055 Uiso 1 1 calc R
C13 C 0.24141(13) 0.5691(3) 0.26671(12) 0.0398(4) Uani 1 1 d .
H13 H 0.2881 0.6859 0.2911 0.048 Uiso 1 1 calc R
C11 C 0.08490(13) 0.4254(4) 0.23440(13) 0.0481(4) Uani 1 1 d .
H11 H 0.0272 0.4441 0.2372 0.058 Uiso 1 1 calc R
C5 C 0.28689(11) 0.1346(3) 0.44951(11) 0.0362(4) Uani 1 1 d .
H5 H 0.3042 0.2549 0.4210 0.043 Uiso 1 1 calc R
C12 C 0.15534(14) 0.5959(4) 0.27064(13) 0.0477(4) Uani 1 1 d .
H12 H 0.1449 0.7301 0.2980 0.057 Uiso 1 1 calc R
H35 H 0.3431(13) 0.271(3) 0.1656(13) 0.042(5) Uiso 1 1 d .
H36 H 0.3891(16) 0.486(4) 0.2338(14) 0.049(6) Uiso 1 1 d .
H41 H 0.5267(17) 0.460(4) 0.5899(16) 0.059(7) Uiso 1 1 d .
H40 H 0.5187(19) 0.256(5) 0.6287(18) 0.079(9) Uiso 1 1 d .

loop_
_atom_site_aniso_label
_atom_site_aniso_U_11
_atom_site_aniso_U_22
_atom_site_aniso_U_33
_atom_site_aniso_U_23
_atom_site_aniso_U_13
_atom_site_aniso_U_12
Mn1 0.01911(15) 0.02413(16) 0.02995(16) 0.00333(11) 0.01161(12) 0.00176(11)
O1 0.0315(6) 0.0282(5) 0.0300(5) 0.0050(4) 0.0128(4) 0.0033(4)
O3 0.0478(7) 0.0274(6) 0.0399(7) -0.0014(5) 0.0173(6) -0.0007(5)
N3 0.0244(6) 0.0385(7) 0.0436(7) 0.0047(6) 0.0192(6) 0.0027(5)
O2 0.0711(10) 0.0354(7) 0.0437(7) 0.0008(5) 0.0263(7) 0.0095(6)
N1 0.0225(6) 0.0342(7) 0.0371(6) 0.0027(5) 0.0156(5) 0.0014(5)
N2 0.0227(6) 0.0389(7) 0.0422(7) 0.0043(6) 0.0170(6) 0.0021(5)
C7 0.0350(9) 0.0409(9) 0.0305(8) 0.0085(7) 0.0144(7) 0.0045(7)
C8 0.0309(8) 0.0344(8) 0.0261(7) 0.0068(6) 0.0087(6) 0.0048(6)
C9 0.0449(10) 0.0350(9) 0.0353(8) -0.0022(6) 0.0152(7) -0.0016(7)
C011 0.0258(7) 0.0299(8) 0.0335(7) 0.0039(6) 0.0148(6) 0.0001(6)
C2 0.0197(6) 0.0350(8) 0.0284(7) -0.0025(6) 0.0112(6) -0.0014(6)
C4 0.0286(8) 0.0357(9) 0.0600(10) 0.0113(7) 0.0250(8) 0.0071(7)
C6 0.0254(7) 0.0432(9) 0.0405(8) 0.0135(7) 0.0165(7) 0.0089(7)
C3 0.0324(8) 0.0361(9) 0.0600(10) 0.0133(8) 0.0288(8) 0.0039(7)
C1 0.0201(6) 0.0351(8) 0.0283(7) -0.0028(6) 0.0110(6) -0.0013(6)
C10 0.0374(9) 0.0511(11) 0.0438(9) 0.0052(8) 0.0125(8) -0.0092(8)
C13 0.0370(9) 0.0339(8) 0.0412(9) 0.0011(7) 0.0110(7) 0.0020(7)
C11 0.0351(9) 0.0623(12) 0.0486(10) 0.0139(9) 0.0202(8) 0.0095(9)
C5 0.0271(8) 0.0419(9) 0.0447(9) 0.0138(7) 0.0206(7) 0.0044(7)
C12 0.0486(11) 0.0429(10) 0.0496(10) 0.0023(8) 0.0204(9) 0.0146(9)

loop_
_atom_type_symbol
_atom_type_description
_atom_type_scat_dispersion_real
_atom_type_scat_dispersion_imag
_atom_type_scat_source
C C 0.0033 0.0016 'International Tables Vol C Tables 4.2.6.8 and 6.1.1.4'
H H 0.0000 0.0000 'International Tables Vol C Tables 4.2.6.8 and 6.1.1.4'
N N 0.0061 0.0033 'International Tables Vol C Tables 4.2.6.8 and 6.1.1.4'
O O 0.0106 0.0060 'International Tables Vol C Tables 4.2.6.8 and 6.1.1.4'
Mn Mn 0.3368 0.7283 'International Tables Vol C Tables 4.2.6.8 and 6.1.1.4'

loop_
_geom_angle_atom_site_label_1
_geom_angle_atom_site_label_2
_geom_angle_atom_site_label_3
_geom_angle
_geom_angle_site_symmetry_1
_geom_angle_site_symmetry_3
O1 Mn1 O1 180.0 3_656 .
O1 Mn1 O3 90.08(7) 3_656 .
O1 Mn1 O3 89.92(7) . .
O1 Mn1 O3 89.92(7) 3_656 3_656
O1 Mn1 O3 90.08(7) . 3_656
O3 Mn1 O3 180.0 . 3_656
O1 Mn1 N1 90.25(4) 3_656 .
O1 Mn1 N1 89.75(4) . .
O3 Mn1 N1 83.67(5) . .
O3 Mn1 N1 96.33(5) 3_656 .
O1 Mn1 N1 89.75(4) 3_656 3_656
O1 Mn1 N1 90.25(4) . 3_656
O3 Mn1 N1 96.33(5) . 3_656
O3 Mn1 N1 83.67(5) 3_656 3_656
N1 Mn1 N1 180.0 . 3_656
C011 O1 Mn1 129.23(10) . .
N2 N3 C1 117.26(13) . 3_556
C4 N1 C5 117.08(13) . .
C4 N1 Mn1 124.70(10) . .
C5 N1 Mn1 117.28(10) . .
N3 N2 C1 117.32(13) . .
C8 C7 C011 110.31(12) . .
C9 C8 C13 117.96(16) . .
C9 C8 C7 120.61(15) . .
C13 C8 C7 121.42(15) . .
C10 C9 C8 121.37(17) . .
O2 C011 O1 124.75(14) . .
O2 C011 C7 119.10(15) . .
O1 C011 C7 116.12(14) . .
C6 C2 C3 117.97(14) . .
C6 C2 C1 120.55(14) . .
C3 C2 C1 121.47(13) . .
N1 C4 C3 123.19(15) . .
C5 C6 C2 118.98(15) . .
C2 C3 C4 119.11(15) . .
N2 C1 N3 125.41(13) . 3_556
N2 C1 C2 117.42(13) . .
N3 C1 C2 117.17(13) 3_556 .
C11 C10 C9 120.10(17) . .
C12 C13 C8 120.58(17) . .
C10 C11 C12 119.39(17) . .
N1 C5 C6 123.66(14) . .
C11 C12 C13 120.61(18) . .

loop_
_geom_bond_atom_site_label_1
_geom_bond_atom_site_label_2
_geom_bond_distance
_geom_bond_site_symmetry_2
Mn1 O1 2.1594(12) 3_656
Mn1 O1 2.1594(12) .
Mn1 O3 2.1906(18) .
Mn1 O3 2.1906(18) 3_656
Mn1 N1 2.3019(14) .
Mn1 N1 2.3019(14) 3_656
O1 C011 1.2807(18) .
N3 N2 1.3220(17) .
N3 C1 1.342(2) 3_556
O2 C011 1.233(2) .
N1 C4 1.331(2) .
N1 C5 1.334(2) .
N2 C1 1.338(2) .
C7 C8 1.513(2) .
C7 C011 1.528(2) .
C8 C9 1.388(2) .
C8 C13 1.392(3) .
C9 C10 1.382(3) .
C2 C6 1.382(2) .
C2 C3 1.382(2) .
C2 C1 1.4817(19) .
C4 C3 1.387(2) .
C6 C5 1.380(2) .
C1 N3 1.342(2) 3_556
C10 C11 1.378(3) .
C13 C12 1.384(3) .
C11 C12 1.379(3) .
